data_4111853
loop_
_publ_author_name
'Alireza Haghiri Ilkhechi'
'Jose M. Mercero'
'I\~naki Silanes'
'Michael Bolte'
'Matthias Scheibitz'
'Hans-Wolfram Lerner'
'Jesus M. Ugalde'
'Matthias Wagner'

_publ_section_title
;
 A Joint Experimental and Theoretical Study of Cation-\p Interactions:
 Multiple-Decker Sandwich Complexes of Ferrocene with Alkali Metal Ions
 (Li+, Na+, K+, Rb+, Cs+)
;
_journal_name_full 'Journal of the American Chemical Society'
_journal_page_first 10656
_journal_page_last 10666
_journal_paper_doi 10.1021/ja051544+
_journal_volume 127
_journal_year 2005
_chemical_formula_sum 'C32 H56 B2 Cs2 Fe N4 O6'
_chemical_formula_weight 936.10
_chemical_name_systematic ?
_space_group_IT_number 15
_symmetry_cell_setting monoclinic
_symmetry_space_group_name_Hall '-C 2yc'
_symmetry_space_group_name_H-M 'C 1 2/c 1'
_atom_sites_solution_hydrogens geom
_atom_sites_solution_primary direct
_atom_sites_solution_secondary difmap
_audit_creation_method SHELXL-97
_cell_angle_alpha 90.00
_cell_angle_beta 103.180(10)
_cell_angle_gamma 90.00
_cell_formula_units_Z 4
_cell_length_a 9.8708(12)
_cell_length_b 24.313(3)
_cell_length_c 17.594(2)
_cell_measurement_reflns_used 8270
_cell_measurement_temperature 173(2)
_cell_measurement_theta_max 25.8
_cell_measurement_theta_min 3.4
_cell_volume 4111.1(9)
_computing_cell_refinement 'X-Area (Stoe & Cie, 2001)'
_computing_data_collection 'X-Area (Stoe & Cie, 2001)'
_computing_data_reduction 'X-Area (Stoe & Cie, 2001)'
_computing_molecular_graphics 'XP in SHELXTL-Plus (Sheldrick, 1991)'
_computing_structure_refinement 'SHELXL-97 (Sheldrick, 1997)'
_computing_structure_solution 'SHELXS-97 (Sheldrick, 1990)'
_diffrn_ambient_temperature 173(2)
_diffrn_measured_fraction_theta_full 0.997
_diffrn_measured_fraction_theta_max 0.991
_diffrn_measurement_device_type 'STOE IPDS II two-circle-diffractometer'
_diffrn_measurement_method \w
_diffrn_radiation_monochromator graphite
_diffrn_radiation_source 'fine-focus sealed tube'
_diffrn_radiation_type MoK\a
_diffrn_radiation_wavelength 0.71073
_diffrn_reflns_av_R_equivalents 0.0755
_diffrn_reflns_av_sigmaI/netI 0.0796
_diffrn_reflns_limit_h_max 11
_diffrn_reflns_limit_h_min -12
_diffrn_reflns_limit_k_max 29
_diffrn_reflns_limit_k_min -29
_diffrn_reflns_limit_l_max 21
_diffrn_reflns_limit_l_min -21
_diffrn_reflns_number 14494
_diffrn_reflns_theta_full 25.00
_diffrn_reflns_theta_max 25.85
_diffrn_reflns_theta_min 3.63
_diffrn_standards_decay_% 0
_diffrn_standards_interval_time 0
_diffrn_standards_number 0
_exptl_absorpt_coefficient_mu 2.154
_exptl_absorpt_correction_T_max 0.7821
_exptl_absorpt_correction_T_min 0.6850
_exptl_absorpt_correction_type multi-scan
_exptl_absorpt_process_details 'MULABS (Spek, 1990; Blessing, 1995)'
_exptl_crystal_colour 'light orange'
_exptl_crystal_density_diffrn 1.512
_exptl_crystal_description block
_exptl_crystal_F_000 1880
_exptl_crystal_size_max 0.19
_exptl_crystal_size_mid 0.14
_exptl_crystal_size_min 0.12
_refine_diff_density_max 0.386
_refine_diff_density_min -0.652
_refine_diff_density_rms 0.081
_refine_ls_extinction_method none
_refine_ls_goodness_of_fit_ref 0.815
_refine_ls_hydrogen_treatment mixed
_refine_ls_matrix_type full
_refine_ls_number_parameters 214
_refine_ls_number_reflns 3941
_refine_ls_number_restraints 0
_refine_ls_restrained_S_all 0.815
_refine_ls_R_factor_all 0.0692
_refine_ls_R_factor_gt 0.0345
_refine_ls_shift/su_max 0.000
_refine_ls_shift/su_mean 0.000
_refine_ls_structure_factor_coef Fsqd
_refine_ls_weighting_details 'calc w=1/[\s^2^(Fo^2^)+(0.0200P)^2^+0.0000P] where P=(Fo^2^+2Fc^2^)/3'
_refine_ls_weighting_scheme calc
_refine_ls_wR_factor_gt 0.0582
_refine_ls_wR_factor_ref 0.0638
_reflns_number_gt 2513
_reflns_number_total 3941
_reflns_threshold_expression >2sigma(I)
_cod_data_source_file ja0515442Bsi20050324_023419.cif
_cod_data_source_block wa308
_cod_original_sg_symbol_H-M 'C 2/c'
_cod_database_code 4111853

loop_
_symmetry_equiv_pos_as_xyz
'x, y, z'
'-x, y, -z+1/2'
'x+1/2, y+1/2, z'
'-x+1/2, y+1/2, -z+1/2'
'-x, -y, -z'
'x, -y, z-1/2'
'-x+1/2, -y+1/2, -z'
'x+1/2, -y+1/2, z-1/2'

loop_
_atom_site_label
_atom_site_type_symbol
_atom_site_fract_x
_atom_site_fract_y
_atom_site_fract_z
_atom_site_U_iso_or_equiv
_atom_site_adp_type
_atom_site_occupancy
_atom_site_symmetry_multiplicity
_atom_site_calc_flag
_atom_site_refinement_flags
Cs1 Cs 0.5000 0.262744(19) 0.7500 0.04345(13) Uani 1 2 d S
Cs2 Cs 0.5000 0.46184(2) 0.7500 0.04555(13) Uani 1 2 d S
B1 B 0.7729(5) 0.3445(2) 0.6325(3) 0.0397(13) Uani 1 1 d .
C1 C 0.8431(5) 0.3330(2) 0.5594(3) 0.0555(14) Uani 1 1 d .
H1A H 0.8179 0.3627 0.5210 0.083 Uiso 1 1 calc R
H1B H 0.8093 0.2979 0.5351 0.083 Uiso 1 1 calc R
H1C H 0.9445 0.3316 0.5778 0.083 Uiso 1 1 calc R
C2 C 0.8073(5) 0.4055(2) 0.6680(3) 0.0531(14) Uani 1 1 d .
H2A H 0.7830 0.4327 0.6260 0.080 Uiso 1 1 calc R
H2B H 0.9067 0.4083 0.6925 0.080 Uiso 1 1 calc R
H2C H 0.7530 0.4126 0.7072 0.080 Uiso 1 1 calc R
Fe1 Fe 1.0000 0.26043(4) 0.7500 0.0406(2) Uani 1 2 d S
C11 C 0.8092(4) 0.29770(19) 0.6986(3) 0.0370(11) Uani 1 1 d .
C12 C 0.8067(4) 0.2394(2) 0.6851(3) 0.0485(12) Uani 1 1 d .
H12 H 0.7875 0.2223 0.6353 0.058 Uiso 1 1 calc R
C13 C 0.8375(5) 0.2112(2) 0.7580(4) 0.0643(18) Uani 1 1 d .
H13 H 0.8414 0.1725 0.7651 0.077 Uiso 1 1 calc R
C14 C 0.8611(4) 0.2513(3) 0.8180(3) 0.0625(18) Uani 1 1 d .
H14 H 0.8839 0.2444 0.8726 0.075 Uiso 1 1 calc R
C15 C 0.8445(4) 0.3039(2) 0.7813(3) 0.0432(11) Uani 1 1 d .
H15 H 0.8553 0.3381 0.8081 0.052 Uiso 1 1 calc R
N11 N 0.6050(3) 0.34000(15) 0.5985(2) 0.0364(8) Uani 1 1 d .
N12 N 0.5130(3) 0.36856(19) 0.6316(2) 0.0461(9) Uani 1 1 d .
C16 C 0.3870(5) 0.3518(2) 0.5908(3) 0.0499(13) Uani 1 1 d .
H16 H 0.3016 0.3646 0.6005 0.060 Uiso 1 1 calc R
C17 C 0.3952(5) 0.3149(2) 0.5346(3) 0.0579(14) Uani 1 1 d .
H17 H 0.3210 0.2976 0.4986 0.069 Uiso 1 1 calc R
C18 C 0.5364(5) 0.3082(2) 0.5414(3) 0.0550(13) Uani 1 1 d .
H18 H 0.5778 0.2846 0.5102 0.066 Uiso 1 1 calc R
C31 C 0.6411(7) 0.5676(3) 0.6221(5) 0.092(2) Uani 1 1 d .
H31A H 0.7205 0.5471 0.6527 0.138 Uiso 1 1 calc R
H31B H 0.6256 0.6007 0.6508 0.138 Uiso 1 1 calc R
H31C H 0.6607 0.5783 0.5719 0.138 Uiso 1 1 calc R
O32 O 0.5236(4) 0.53486(19) 0.6090(3) 0.0841(13) Uani 1 1 d .
C33 C 0.4049(7) 0.5602(3) 0.5658(5) 0.096(2) Uani 1 1 d .
H33A H 0.4213 0.5719 0.5148 0.116 Uiso 1 1 calc R
H33B H 0.3845 0.5934 0.5938 0.116 Uiso 1 1 calc R
C34 C 0.2836(6) 0.5225(3) 0.5529(4) 0.082(2) Uani 1 1 d .
H34A H 0.2028 0.5405 0.5181 0.099 Uiso 1 1 calc R
H34B H 0.3054 0.4888 0.5265 0.099 Uiso 1 1 calc R
O35 O 0.2488(3) 0.50821(18) 0.6228(2) 0.0728(11) Uani 1 1 d .
C36 C 0.1269(5) 0.4762(3) 0.6108(4) 0.0761(19) Uani 1 1 d .
H36A H 0.1060 0.4675 0.6613 0.114 Uiso 1 1 calc R
H36B H 0.1407 0.4421 0.5840 0.114 Uiso 1 1 calc R
H36C H 0.0492 0.4969 0.5788 0.114 Uiso 1 1 calc R
C41 C 0.4792(6) 0.1492(3) 0.5921(3) 0.0772(19) Uani 1 1 d .
H41A H 0.4319 0.1811 0.5638 0.116 Uiso 1 1 calc R
H41B H 0.4457 0.1155 0.5634 0.116 Uiso 1 1 calc R
H41C H 0.5798 0.1526 0.5971 0.116 Uiso 1 1 calc R
O42 O 0.4505(3) 0.14686(15) 0.66748(19) 0.0552(9) Uani 1 1 d .
C43 C 0.5153(5) 0.1018(2) 0.7107(3) 0.0594(14) Uani 1 1 d .
H43A H 0.6171 0.1038 0.7157 0.071 Uiso 1 1 calc R
H43B H 0.4812 0.0672 0.6832 0.071 Uiso 1 1 calc R

loop_
_atom_site_aniso_label
_atom_site_aniso_U_11
_atom_site_aniso_U_22
_atom_site_aniso_U_33
_atom_site_aniso_U_23
_atom_site_aniso_U_13
_atom_site_aniso_U_12
Cs1 0.02604(19) 0.0444(3) 0.0616(3) 0.000 0.01371(19) 0.000
Cs2 0.0446(2) 0.0539(3) 0.0369(3) 0.000 0.00672(18) 0.000
B1 0.024(2) 0.054(4) 0.043(3) 0.003(2) 0.011(2) -0.0019(19)
C1 0.041(2) 0.080(4) 0.049(3) 0.012(3) 0.016(2) 0.005(2)
C2 0.036(2) 0.049(3) 0.071(4) 0.011(3) 0.005(2) -0.002(2)
Fe1 0.0232(4) 0.0456(5) 0.0526(6) 0.000 0.0081(4) 0.000
C11 0.0241(18) 0.045(3) 0.044(3) 0.004(2) 0.0123(18) 0.0013(17)
C12 0.0267(19) 0.046(3) 0.070(3) 0.005(3) 0.004(2) -0.003(2)
C13 0.031(3) 0.053(4) 0.102(5) 0.026(4) 0.002(3) -0.006(2)
C14 0.029(2) 0.100(5) 0.060(3) 0.040(4) 0.014(2) 0.001(2)
C15 0.027(2) 0.067(3) 0.038(3) 0.003(2) 0.0137(18) 0.0022(19)
N11 0.0320(18) 0.041(2) 0.036(2) -0.0022(17) 0.0084(15) 0.0008(14)
N12 0.0321(17) 0.058(3) 0.050(2) 0.001(2) 0.0129(16) 0.0099(18)
C16 0.039(2) 0.052(4) 0.059(3) 0.007(3) 0.014(2) 0.009(2)
C17 0.036(2) 0.060(4) 0.073(4) -0.004(3) 0.003(2) -0.004(2)
C18 0.044(2) 0.061(3) 0.059(3) -0.021(3) 0.011(2) 0.003(2)
C31 0.084(5) 0.090(5) 0.103(6) -0.005(5) 0.024(4) -0.023(4)
O32 0.068(2) 0.091(3) 0.085(3) 0.031(3) -0.001(2) -0.017(2)
C33 0.082(5) 0.106(6) 0.093(5) 0.038(5) 0.004(4) -0.014(4)
C34 0.078(4) 0.089(5) 0.071(4) 0.026(4) -0.002(3) -0.010(3)
O35 0.0521(19) 0.090(3) 0.070(3) 0.017(2) 0.0017(18) -0.002(2)
C36 0.053(3) 0.079(5) 0.092(5) 0.010(4) 0.006(3) 0.007(3)
C41 0.077(4) 0.105(6) 0.051(3) -0.003(4) 0.017(3) -0.019(4)
O42 0.0575(18) 0.063(3) 0.0482(19) -0.0013(19) 0.0185(15) 0.0038(17)
C43 0.060(3) 0.051(3) 0.072(4) -0.012(3) 0.024(3) -0.001(2)

loop_
_atom_type_symbol
_atom_type_description
_atom_type_scat_dispersion_real
_atom_type_scat_dispersion_imag
_atom_type_scat_source
C C 0.0033 0.0016 'International Tables Vol C Tables 4.2.6.8 and 6.1.1.4'
H H 0.0000 0.0000 'International Tables Vol C Tables 4.2.6.8 and 6.1.1.4'
B B 0.0013 0.0007 'International Tables Vol C Tables 4.2.6.8 and 6.1.1.4'
Cs Cs -0.3680 2.1192 'International Tables Vol C Tables 4.2.6.8 and 6.1.1.4'
Fe Fe 0.3463 0.8444 'International Tables Vol C Tables 4.2.6.8 and 6.1.1.4'
N N 0.0061 0.0033 'International Tables Vol C Tables 4.2.6.8 and 6.1.1.4'
O O 0.0106 0.0060 'International Tables Vol C Tables 4.2.6.8 and 6.1.1.4'

loop_
_geom_angle_atom_site_label_1
_geom_angle_atom_site_label_2
_geom_angle_atom_site_label_3
_geom_angle
_geom_angle_site_symmetry_1
_geom_angle_site_symmetry_3
O42 Cs1 O42 53.57(13) . 2_656
O42 Cs1 N12 115.21(9) . .
O42 Cs1 N12 162.40(8) 2_656 .
O42 Cs1 N12 162.40(8) . 2_656
O42 Cs1 N12 115.21(9) 2_656 2_656
N12 Cs1 N12 78.85(14) . 2_656
O42 Cs1 C15 98.11(10) . 2_656
O42 Cs1 C15 111.96(11) 2_656 2_656
N12 Cs1 C15 81.61(10) . 2_656
N12 Cs1 C15 72.56(10) 2_656 2_656
O42 Cs1 C15 111.96(11) . .
O42 Cs1 C15 98.11(10) 2_656 .
N12 Cs1 C15 72.56(10) . .
N12 Cs1 C15 81.61(10) 2_656 .
C15 Cs1 C15 146.46(18) 2_656 .
O42 Cs1 C11 106.53(9) . 2_656
O42 Cs1 C11 98.71(10) 2_656 2_656
N12 Cs1 C11 97.74(10) . 2_656
N12 Cs1 C11 59.21(9) 2_656 2_656
C15 Cs1 C11 23.65(11) 2_656 2_656
C15 Cs1 C11 140.81(11) . 2_656
O42 Cs1 C11 98.71(10) . .
O42 Cs1 C11 106.53(9) 2_656 .
N12 Cs1 C11 59.21(9) . .
N12 Cs1 C11 97.74(10) 2_656 .
C15 Cs1 C11 140.81(11) 2_656 .
C15 Cs1 C11 23.65(11) . .
C11 Cs1 C11 151.73(15) 2_656 .
O42 Cs1 C14 97.17(13) . .
O42 Cs1 C14 74.52(11) 2_656 .
N12 Cs1 C14 95.39(10) . .
N12 Cs1 C14 91.66(13) 2_656 .
C15 Cs1 C14 164.22(14) 2_656 .
C15 Cs1 C14 23.59(12) . .
C11 Cs1 C14 144.60(13) 2_656 .
C11 Cs1 C14 39.08(11) . .
O42 Cs1 C14 74.52(11) . 2_656
O42 Cs1 C14 97.17(13) 2_656 2_656
N12 Cs1 C14 91.66(13) . 2_656
N12 Cs1 C14 95.39(10) 2_656 2_656
C15 Cs1 C14 23.59(12) 2_656 2_656
C15 Cs1 C14 164.22(14) . 2_656
C11 Cs1 C14 39.08(11) 2_656 2_656
C11 Cs1 C14 144.59(13) . 2_656
C14 Cs1 C14 170.9(2) . 2_656
O42 Cs1 C16 101.28(11) . .
O42 Cs1 C16 154.72(11) 2_656 .
N12 Cs1 C16 22.52(10) . .
N12 Cs1 C16 88.40(11) 2_656 .
C15 Cs1 C16 64.80(11) 2_656 .
C15 Cs1 C16 94.03(11) . .
C11 Cs1 C16 85.35(11) 2_656 .
C11 Cs1 C16 77.31(10) . .
C14 Cs1 C16 115.75(11) . .
C14 Cs1 C16 70.34(14) 2_656 .
O42 Cs1 C16 154.72(11) . 2_656
O42 Cs1 C16 101.28(11) 2_656 2_656
N12 Cs1 C16 88.39(11) . 2_656
N12 Cs1 C16 22.52(10) 2_656 2_656
C15 Cs1 C16 94.03(11) 2_656 2_656
C15 Cs1 C16 64.80(11) . 2_656
C11 Cs1 C16 77.31(10) 2_656 2_656
C11 Cs1 C16 85.35(11) . 2_656
C14 Cs1 C16 70.34(14) . 2_656
C14 Cs1 C16 115.75(11) 2_656 2_656
C16 Cs1 C16 103.94(18) . 2_656
N12 Cs2 N12 86.01(15) . 2_656
N12 Cs2 O32 167.85(12) . 2_656
N12 Cs2 O32 81.93(12) 2_656 2_656
N12 Cs2 O32 81.93(12) . .
N12 Cs2 O32 167.85(12) 2_656 .
O32 Cs2 O32 110.16(19) 2_656 .
N12 Cs2 O35 126.38(9) . 2_656
N12 Cs2 O35 86.05(10) 2_656 2_656
O32 Cs2 O35 54.33(10) 2_656 2_656
O32 Cs2 O35 99.95(11) . 2_656
N12 Cs2 O35 86.05(10) . .
N12 Cs2 O35 126.38(9) 2_656 .
O32 Cs2 O35 99.95(11) 2_656 .
O32 Cs2 O35 54.33(10) . .
O35 Cs2 O35 138.00(16) 2_656 .
N12 Cs2 C16 86.05(11) . 2_656
N12 Cs2 C16 18.69(9) 2_656 2_656
O32 Cs2 C16 82.99(12) 2_656 2_656
O32 Cs2 C16 156.56(11) . 2_656
O35 Cs2 C16 71.39(11) 2_656 2_656
O35 Cs2 C16 144.79(10) . 2_656
N12 Cs2 C16 18.69(9) . .
N12 Cs2 C16 86.05(11) 2_656 .
O32 Cs2 C16 156.56(11) 2_656 .
O32 Cs2 C16 82.99(12) . .
O35 Cs2 C16 144.79(10) 2_656 .
O35 Cs2 C16 71.40(11) . .
C16 Cs2 C16 91.98(15) 2_656 .
N12 Cs2 C31 161.73(13) . 2_656
N12 Cs2 C31 91.14(14) 2_656 2_656
O32 Cs2 C31 18.97(13) 2_656 2_656
O32 Cs2 C31 100.77(15) . 2_656
O35 Cs2 C31 71.27(13) 2_656 2_656
O35 Cs2 C31 81.14(14) . 2_656
C16 Cs2 C31 96.96(14) 2_656 2_656
C16 Cs2 C31 143.13(13) . 2_656
N12 Cs2 C2 98.42(10) . 2_656
N12 Cs2 C2 48.63(9) 2_656 2_656
O32 Cs2 C2 72.44(12) 2_656 2_656
O32 Cs2 C2 134.79(11) . 2_656
O35 Cs2 C2 114.65(11) 2_656 2_656
O35 Cs2 C2 80.50(11) . 2_656
C16 Cs2 C2 66.85(10) 2_656 2_656
C16 Cs2 C2 84.51(11) . 2_656
C31 Cs2 C2 66.73(14) 2_656 2_656
N12 Cs2 Cs1 43.00(8) . .
N12 Cs2 Cs1 43.00(8) 2_656 .
O32 Cs2 Cs1 124.92(9) 2_656 .
O32 Cs2 Cs1 124.92(9) . .
O35 Cs2 Cs1 111.00(8) 2_656 .
O35 Cs2 Cs1 111.00(8) . .
C16 Cs2 Cs1 45.99(7) 2_656 .
C16 Cs2 Cs1 45.99(7) . .
C31 Cs2 Cs1 131.52(12) 2_656 .
C2 Cs2 Cs1 69.40(7) 2_656 .
C11 B1 C2 112.1(4) . .
C11 B1 C1 112.8(4) . .
C2 B1 C1 112.1(4) . .
C11 B1 N11 104.9(3) . .
C2 B1 N11 108.1(3) . .
C1 B1 N11 106.3(4) . .
B1 C1 H1A 109.5 . .
B1 C1 H1B 109.5 . .
H1A C1 H1B 109.5 . .
B1 C1 H1C 109.5 . .
H1A C1 H1C 109.5 . .
H1B C1 H1C 109.5 . .
B1 C2 H2A 109.5 . .
B1 C2 H2B 109.5 . .
H2A C2 H2B 109.5 . .
B1 C2 H2C 109.5 . .
H2A C2 H2C 109.5 . .
H2B C2 H2C 109.5 . .
C14 Fe1 C14 167.4(4) 2_756 .
C14 Fe1 C13 40.8(2) 2_756 2_756
C14 Fe1 C13 128.9(3) . 2_756
C14 Fe1 C13 128.9(3) 2_756 .
C14 Fe1 C13 40.8(2) . .
C13 Fe1 C13 107.9(3) 2_756 .
C14 Fe1 C15 41.0(2) 2_756 2_756
C14 Fe1 C15 150.2(2) . 2_756
C13 Fe1 C15 68.4(2) 2_756 2_756
C13 Fe1 C15 168.1(3) . 2_756
C14 Fe1 C15 150.2(2) 2_756 .
C14 Fe1 C15 41.0(2) . .
C13 Fe1 C15 168.1(3) 2_756 .
C13 Fe1 C15 68.4(2) . .
C15 Fe1 C15 117.6(3) 2_756 .
C14 Fe1 C12 108.2(2) 2_756 .
C14 Fe1 C12 68.5(2) . .
C13 Fe1 C12 117.6(2) 2_756 .
C13 Fe1 C12 40.8(2) . .
C15 Fe1 C12 129.8(2) 2_756 .
C15 Fe1 C12 67.5(2) . .
C14 Fe1 C12 68.5(2) 2_756 2_756
C14 Fe1 C12 108.2(2) . 2_756
C13 Fe1 C12 40.8(2) 2_756 2_756
C13 Fe1 C12 117.6(2) . 2_756
C15 Fe1 C12 67.5(2) 2_756 2_756
C15 Fe1 C12 129.8(2) . 2_756
C12 Fe1 C12 151.1(3) . 2_756
C14 Fe1 C11 117.0(2) 2_756 .
C14 Fe1 C11 68.94(18) . .
C13 Fe1 C11 150.4(2) 2_756 .
C13 Fe1 C11 68.84(19) . .
C15 Fe1 C11 108.47(18) 2_756 .
C15 Fe1 C11 40.21(18) . .
C12 Fe1 C11 40.47(18) . .
C12 Fe1 C11 167.4(2) 2_756 .
C14 Fe1 C11 68.94(18) 2_756 2_756
C14 Fe1 C11 117.0(2) . 2_756
C13 Fe1 C11 68.84(19) 2_756 2_756
C13 Fe1 C11 150.4(2) . 2_756
C15 Fe1 C11 40.21(18) 2_756 2_756
C15 Fe1 C11 108.47(19) . 2_756
C12 Fe1 C11 167.4(2) . 2_756
C12 Fe1 C11 40.47(18) 2_756 2_756
C11 Fe1 C11 128.9(3) . 2_756
C15 C11 C12 105.3(4) . .
C15 C11 B1 128.8(4) . .
C12 C11 B1 125.9(4) . .
C15 C11 Fe1 67.6(2) . .
C12 C11 Fe1 68.0(2) . .
B1 C11 Fe1 130.3(3) . .
C15 C11 Cs1 77.6(2) . .
C12 C11 Cs1 79.6(2) . .
B1 C11 Cs1 107.2(2) . .
Fe1 C11 Cs1 122.44(18) . .
C13 C12 C11 109.5(5) . .
C13 C12 Fe1 68.8(3) . .
C11 C12 Fe1 71.5(3) . .
C13 C12 Cs1 78.9(3) . .
C11 C12 Cs1 76.8(2) . .
Fe1 C12 Cs1 122.6(2) . .
C13 C12 H12 125.3 . .
C11 C12 H12 125.3 . .
Fe1 C12 H12 126.0 . .
Cs1 C12 H12 111.4 . .
C14 C13 C12 107.8(5) . .
C14 C13 Fe1 69.4(3) . .
C12 C13 Fe1 70.4(3) . .
C14 C13 Cs1 77.3(3) . .
C12 C13 Cs1 77.8(3) . .
Fe1 C13 Cs1 122.8(2) . .
C14 C13 H13 126.1 . .
C12 C13 H13 126.1 . .
Fe1 C13 H13 125.7 . .
Cs1 C13 H13 111.5 . .
C13 C14 C15 107.3(5) . .
C13 C14 Fe1 69.8(3) . .
C15 C14 Fe1 70.0(3) . .
C13 C14 Cs1 79.5(3) . .
C15 C14 Cs1 76.7(2) . .
Fe1 C14 Cs1 124.2(2) . .
C13 C14 H14 126.4 . .
C15 C14 H14 126.4 . .
Fe1 C14 H14 125.5 . .
Cs1 C14 H14 110.3 . .
C11 C15 C14 110.2(5) . .
C11 C15 Fe1 72.2(3) . .
C14 C15 Fe1 69.0(3) . .
C11 C15 Cs1 78.7(2) . .
C14 C15 Cs1 79.7(2) . .
Fe1 C15 Cs1 125.4(2) . .
C11 C15 H15 124.9 . .
C14 C15 H15 124.9 . .
Fe1 C15 H15 125.5 . .
Cs1 C15 H15 109.1 . .
C18 N11 N12 110.1(3) . .
C18 N11 B1 128.2(4) . .
N12 N11 B1 121.6(3) . .
C18 N11 Cs1 94.2(3) . .
N12 N11 Cs1 67.6(2) . .
B1 N11 Cs1 101.7(2) . .
C16 N12 N11 103.8(4) . .
C16 N12 Cs2 113.9(3) . .
N11 N12 Cs2 141.9(3) . .
C16 N12 Cs1 86.5(3) . .
N11 N12 Cs1 89.9(2) . .
Cs2 N12 Cs1 97.57(10) . .
N12 C16 C17 112.9(4) . .
N12 C16 Cs1 71.0(3) . .
C17 C16 Cs1 96.5(3) . .
N12 C16 Cs2 47.4(2) . .
C17 C16 Cs2 159.7(3) . .
Cs1 C16 Cs2 82.04(11) . .
N12 C16 H16 123.6 . .
C17 C16 H16 123.6 . .
Cs1 C16 H16 101.1 . .
Cs2 C16 H16 76.3 . .
C16 C17 C18 104.0(4) . .
C16 C17 Cs1 63.4(3) . .
C18 C17 Cs1 80.7(3) . .
C16 C17 H17 128.0 . .
C18 C17 H17 128.0 . .
Cs1 C17 H17 119.7 . .
N11 C18 C17 109.2(5) . .
N11 C18 H18 125.4 . .
C17 C18 H18 125.4 . .
O32 C31 H31A 109.5 . .
O32 C31 H31B 109.5 . .
H31A C31 H31B 109.5 . .
O32 C31 H31C 109.5 . .
H31A C31 H31C 109.5 . .
H31B C31 H31C 109.5 . .
C31 O32 C33 114.1(5) . .
C31 O32 Cs2 114.2(4) . .
C33 O32 Cs2 119.0(4) . .
O32 C33 C34 111.2(6) . .
O32 C33 H33A 109.4 . .
C34 C33 H33A 109.4 . .
O32 C33 H33B 109.4 . .
C34 C33 H33B 109.4 . .
H33A C33 H33B 108.0 . .
O35 C34 C33 111.8(6) . .
O35 C34 H34A 109.3 . .
C33 C34 H34A 109.3 . .
O35 C34 H34B 109.3 . .
C33 C34 H34B 109.3 . .
H34A C34 H34B 107.9 . .
C34 O35 C36 112.3(5) . .
C34 O35 Cs2 113.8(3) . .
C36 O35 Cs2 114.6(3) . .
O35 C36 H36A 109.5 . .
O35 C36 H36B 109.5 . .
H36A C36 H36B 109.5 . .
O35 C36 H36C 109.5 . .
H36A C36 H36C 109.5 . .
H36B C36 H36C 109.5 . .
O42 C41 H41A 109.5 . .
O42 C41 H41B 109.5 . .
H41A C41 H41B 109.5 . .
O42 C41 H41C 109.5 . .
H41A C41 H41C 109.5 . .
H41B C41 H41C 109.5 . .
C43 O42 C41 112.0(4) . .
C43 O42 Cs1 116.4(3) . .
C41 O42 Cs1 110.6(4) . .
O42 C43 C43 109.9(4) . 2_656
O42 C43 H43A 109.7 . .
C43 C43 H43A 109.7 2_656 .
O42 C43 H43B 109.7 . .
C43 C43 H43B 109.7 2_656 .
H43A C43 H43B 108.2 . .

loop_
_geom_bond_atom_site_label_1
_geom_bond_atom_site_label_2
_geom_bond_distance
_geom_bond_site_symmetry_2
Cs1 O42 3.156(4) .
Cs1 O42 3.156(4) 2_656
Cs1 N12 3.331(4) .
Cs1 N12 3.331(4) 2_656
Cs1 C15 3.466(4) 2_656
Cs1 C15 3.466(4) .
Cs1 C11 3.480(4) 2_656
Cs1 C11 3.480(4) .
Cs1 C14 3.503(4) .
Cs1 C14 3.503(4) 2_656
Cs1 C16 3.515(5) .
Cs1 C16 3.515(5) 2_656
Cs2 N12 3.101(4) .
Cs2 N12 3.101(4) 2_656
Cs2 O32 3.102(4) 2_656
Cs2 O32 3.102(4) .
Cs2 O35 3.146(4) 2_656
Cs2 O35 3.146(4) .
Cs2 C16 3.850(5) 2_656
Cs2 C16 3.850(5) .
Cs2 C31 3.880(7) 2_656
Cs2 C2 3.892(5) 2_656
B1 C11 1.609(7) .
B1 C2 1.616(7) .
B1 C1 1.618(7) .
B1 N11 1.632(5) .
C1 H1A 0.9800 .
C1 H1B 0.9800 .
C1 H1C 0.9800 .
C2 H2A 0.9800 .
C2 H2B 0.9800 .
C2 H2C 0.9800 .
Fe1 C14 2.027(5) 2_756
Fe1 C14 2.027(5) .
Fe1 C13 2.032(5) 2_756
Fe1 C13 2.032(5) .
Fe1 C15 2.040(4) 2_756
Fe1 C15 2.040(4) .
Fe1 C12 2.052(4) .
Fe1 C12 2.052(4) 2_756
Fe1 C11 2.099(4) .
Fe1 C11 2.099(4) 2_756
C11 C15 1.424(6) .
C11 C12 1.437(7) .
C12 C13 1.424(8) .
C12 H12 0.9500 .
C13 C14 1.416(8) .
C13 H13 0.9500 .
C14 C15 1.425(7) .
C14 H14 0.9500 .
C15 H15 0.9500 .
N11 C18 1.324(6) .
N11 N12 1.375(5) .
N12 C16 1.349(6) .
C16 C17 1.351(7) .
C16 H16 0.9500 .
C17 C18 1.381(6) .
C17 H17 0.9500 .
C18 H18 0.9500 .
C31 O32 1.383(7) .
C31 H31A 0.9800 .
C31 H31B 0.9800 .
C31 H31C 0.9800 .
O32 C33 1.387(8) .
C33 C34 1.482(9) .
C33 H33A 0.9900 .
C33 H33B 0.9900 .
C34 O35 1.396(7) .
C34 H34A 0.9900 .
C34 H34B 0.9900 .
O35 C36 1.407(6) .
C36 H36A 0.9800 .
C36 H36B 0.9800 .
C36 H36C 0.9800 .
C41 O42 1.419(6) .
C41 H41A 0.9800 .
C41 H41B 0.9800 .
C41 H41C 0.9800 .
O42 C43 1.403(6) .
C43 C43 1.480(11) 2_656
C43 H43A 0.9900 .
C43 H43B 0.9900 .

loop_
_geom_torsion_atom_site_label_1
_geom_torsion_atom_site_label_2
_geom_torsion_atom_site_label_3
_geom_torsion_atom_site_label_4
_geom_torsion
_geom_torsion_site_symmetry_1
_geom_torsion_site_symmetry_4
O42 Cs1 Cs2 N12 -22.92(15) . .
O42 Cs1 Cs2 N12 157.08(15) 2_656 .
N12 Cs1 Cs2 N12 180.001(1) 2_656 .
C15 Cs1 Cs2 N12 -97.26(12) 2_656 .
C15 Cs1 Cs2 N12 82.74(12) . .
C11 Cs1 Cs2 N12 -121.67(11) 2_656 .
C11 Cs1 Cs2 N12 58.33(11) . .
C14 Cs1 Cs2 N12 92.94(13) . .
C14 Cs1 Cs2 N12 -87.06(13) 2_656 .
C16 Cs1 Cs2 N12 -26.46(12) . .
C16 Cs1 Cs2 N12 153.54(12) 2_656 .
O42 Cs1 Cs2 N12 157.08(15) . 2_656
O42 Cs1 Cs2 N12 -22.92(15) 2_656 2_656
N12 Cs1 Cs2 N12 179.999(1) . 2_656
C15 Cs1 Cs2 N12 82.74(12) 2_656 2_656
C15 Cs1 Cs2 N12 -97.26(12) . 2_656
C11 Cs1 Cs2 N12 58.33(11) 2_656 2_656
C11 Cs1 Cs2 N12 -121.67(11) . 2_656
C14 Cs1 Cs2 N12 -87.06(13) . 2_656
C14 Cs1 Cs2 N12 92.94(13) 2_656 2_656
C16 Cs1 Cs2 N12 153.54(12) . 2_656
C16 Cs1 Cs2 N12 -26.46(12) 2_656 2_656
O42 Cs1 Cs2 O32 155.35(15) . 2_656
O42 Cs1 Cs2 O32 -24.65(15) 2_656 2_656
N12 Cs1 Cs2 O32 178.26(13) . 2_656
N12 Cs1 Cs2 O32 -1.73(13) 2_656 2_656
C15 Cs1 Cs2 O32 81.00(12) 2_656 2_656
C15 Cs1 Cs2 O32 -99.00(12) . 2_656
C11 Cs1 Cs2 O32 56.60(12) 2_656 2_656
C11 Cs1 Cs2 O32 -123.40(12) . 2_656
C14 Cs1 Cs2 O32 -88.80(13) . 2_656
C14 Cs1 Cs2 O32 91.20(13) 2_656 2_656
C16 Cs1 Cs2 O32 151.81(13) . 2_656
C16 Cs1 Cs2 O32 -28.19(13) 2_656 2_656
O42 Cs1 Cs2 O32 -24.65(15) . .
O42 Cs1 Cs2 O32 155.35(15) 2_656 .
N12 Cs1 Cs2 O32 -1.74(13) . .
N12 Cs1 Cs2 O32 178.27(13) 2_656 .
C15 Cs1 Cs2 O32 -99.00(12) 2_656 .
C15 Cs1 Cs2 O32 81.00(12) . .
C11 Cs1 Cs2 O32 -123.40(12) 2_656 .
C11 Cs1 Cs2 O32 56.60(12) . .
C14 Cs1 Cs2 O32 91.20(13) . .
C14 Cs1 Cs2 O32 -88.80(13) 2_656 .
C16 Cs1 Cs2 O32 -28.19(13) . .
C16 Cs1 Cs2 O32 151.81(13) 2_656 .
O42 Cs1 Cs2 O35 -144.24(15) . 2_656
O42 Cs1 Cs2 O35 35.76(15) 2_656 2_656
N12 Cs1 Cs2 O35 -121.32(12) . 2_656
N12 Cs1 Cs2 O35 58.68(12) 2_656 2_656
C15 Cs1 Cs2 O35 141.41(11) 2_656 2_656
C15 Cs1 Cs2 O35 -38.59(11) . 2_656
C11 Cs1 Cs2 O35 117.01(11) 2_656 2_656
C11 Cs1 Cs2 O35 -62.99(11) . 2_656
C14 Cs1 Cs2 O35 -28.39(12) . 2_656
C14 Cs1 Cs2 O35 151.61(12) 2_656 2_656
C16 Cs1 Cs2 O35 -147.78(12) . 2_656
C16 Cs1 Cs2 O35 32.22(12) 2_656 2_656
O42 Cs1 Cs2 O35 35.76(15) . .
O42 Cs1 Cs2 O35 -144.24(15) 2_656 .
N12 Cs1 Cs2 O35 58.68(12) . .
N12 Cs1 Cs2 O35 -121.32(12) 2_656 .
C15 Cs1 Cs2 O35 -38.59(11) 2_656 .
C15 Cs1 Cs2 O35 141.41(11) . .
C11 Cs1 Cs2 O35 -62.99(11) 2_656 .
C11 Cs1 Cs2 O35 117.01(11) . .
C14 Cs1 Cs2 O35 151.61(12) . .
C14 Cs1 Cs2 O35 -28.39(12) 2_656 .
C16 Cs1 Cs2 O35 32.22(12) . .
C16 Cs1 Cs2 O35 -147.78(12) 2_656 .
O42 Cs1 Cs2 C16 -176.46(15) . 2_656
O42 Cs1 Cs2 C16 3.54(15) 2_656 2_656
N12 Cs1 Cs2 C16 -153.54(12) . 2_656
N12 Cs1 Cs2 C16 26.46(12) 2_656 2_656
C15 Cs1 Cs2 C16 109.20(12) 2_656 2_656
C15 Cs1 Cs2 C16 -70.80(12) . 2_656
C11 Cs1 Cs2 C16 84.79(12) 2_656 2_656
C11 Cs1 Cs2 C16 -95.21(12) . 2_656
C14 Cs1 Cs2 C16 -60.60(13) . 2_656
C14 Cs1 Cs2 C16 119.40(13) 2_656 2_656
C16 Cs1 Cs2 C16 180.001(1) . 2_656
O42 Cs1 Cs2 C16 3.54(15) . .
O42 Cs1 Cs2 C16 -176.46(15) 2_656 .
N12 Cs1 Cs2 C16 26.46(12) . .
N12 Cs1 Cs2 C16 -153.54(12) 2_656 .
C15 Cs1 Cs2 C16 -70.80(12) 2_656 .
C15 Cs1 Cs2 C16 109.20(12) . .
C11 Cs1 Cs2 C16 -95.21(12) 2_656 .
C11 Cs1 Cs2 C16 84.79(12) . .
C14 Cs1 Cs2 C16 119.40(13) . .
C14 Cs1 Cs2 C16 -60.60(13) 2_656 .
C16 Cs1 Cs2 C16 180.0 2_656 .
O42 Cs1 Cs2 C31 132.62(19) . 2_656
O42 Cs1 Cs2 C31 -47.38(19) 2_656 2_656
N12 Cs1 Cs2 C31 155.54(17) . 2_656
N12 Cs1 Cs2 C31 -24.46(17) 2_656 2_656
C15 Cs1 Cs2 C31 58.27(17) 2_656 2_656
C15 Cs1 Cs2 C31 -121.73(17) . 2_656
C11 Cs1 Cs2 C31 33.87(16) 2_656 2_656
C11 Cs1 Cs2 C31 -146.13(16) . 2_656
C14 Cs1 Cs2 C31 -111.53(18) . 2_656
C14 Cs1 Cs2 C31 68.47(18) 2_656 2_656
C16 Cs1 Cs2 C31 129.08(18) . 2_656
C16 Cs1 Cs2 C31 -50.92(18) 2_656 2_656
O42 Cs1 Cs2 C2 106.30(15) . 2_656
O42 Cs1 Cs2 C2 -73.70(15) 2_656 2_656
N12 Cs1 Cs2 C2 129.22(12) . 2_656
N12 Cs1 Cs2 C2 -50.78(12) 2_656 2_656
C15 Cs1 Cs2 C2 31.96(11) 2_656 2_656
C15 Cs1 Cs2 C2 -148.04(11) . 2_656
C11 Cs1 Cs2 C2 7.55(11) 2_656 2_656
C11 Cs1 Cs2 C2 -172.45(11) . 2_656
C14 Cs1 Cs2 C2 -137.84(13) . 2_656
C14 Cs1 Cs2 C2 42.16(13) 2_656 2_656
C16 Cs1 Cs2 C2 102.76(13) . 2_656
C16 Cs1 Cs2 C2 -77.24(13) 2_656 2_656
C2 B1 C11 C15 10.8(6) . .
C1 B1 C11 C15 138.5(4) . .
N11 B1 C11 C15 -106.3(5) . .
C2 B1 C11 C12 -172.0(4) . .
C1 B1 C11 C12 -44.3(5) . .
N11 B1 C11 C12 70.9(5) . .
C2 B1 C11 Fe1 -81.6(5) . .
C1 B1 C11 Fe1 46.1(6) . .
N11 B1 C11 Fe1 161.3(3) . .
C2 B1 C11 Cs1 98.5(3) . .
C1 B1 C11 Cs1 -133.8(3) . .
N11 B1 C11 Cs1 -18.5(4) . .
C14 Fe1 C11 C15 -155.0(3) 2_756 .
C14 Fe1 C11 C15 37.2(3) . .
C13 Fe1 C11 C15 170.3(4) 2_756 .
C13 Fe1 C11 C15 81.1(3) . .
C15 Fe1 C11 C15 -111.2(4) 2_756 .
C12 Fe1 C11 C15 118.3(4) . .
C12 Fe1 C11 C15 -42.0(10) 2_756 .
C11 Fe1 C11 C15 -71.1(3) 2_756 .
C14 Fe1 C11 C12 86.7(3) 2_756 .
C14 Fe1 C11 C12 -81.1(3) . .
C13 Fe1 C11 C12 52.0(5) 2_756 .
C13 Fe1 C11 C12 -37.2(3) . .
C15 Fe1 C11 C12 130.5(3) 2_756 .
C15 Fe1 C11 C12 -118.3(4) . .
C12 Fe1 C11 C12 -160.3(7) 2_756 .
C11 Fe1 C11 C12 170.6(3) 2_756 .
C14 Fe1 C11 B1 -32.3(5) 2_756 .
C14 Fe1 C11 B1 159.8(5) . .
C13 Fe1 C11 B1 -67.1(6) 2_756 .
C13 Fe1 C11 B1 -156.3(5) . .
C15 Fe1 C11 B1 11.4(5) 2_756 .
C15 Fe1 C11 B1 122.6(5) . .
C12 Fe1 C11 B1 -119.1(5) . .
C12 Fe1 C11 B1 80.7(10) 2_756 .
C11 Fe1 C11 B1 51.5(4) 2_756 .
C14 Fe1 C11 Cs1 147.5(2) 2_756 .
C14 Fe1 C11 Cs1 -20.3(2) . .
C13 Fe1 C11 Cs1 112.7(4) 2_756 .
C13 Fe1 C11 Cs1 23.6(3) . .
C15 Fe1 C11 Cs1 -168.77(19) 2_756 .
C15 Fe1 C11 Cs1 -57.5(3) . .
C12 Fe1 C11 Cs1 60.8(3) . .
C12 Fe1 C11 Cs1 -99.5(9) 2_756 .
C11 Fe1 C11 Cs1 -128.7(2) 2_756 .
O42 Cs1 C11 C15 -126.4(3) . .
O42 Cs1 C11 C15 -71.9(3) 2_656 .
N12 Cs1 C11 C15 119.4(3) . .
N12 Cs1 C11 C15 47.3(3) 2_656 .
C15 Cs1 C11 C15 119.2(4) 2_656 .
C11 Cs1 C11 C15 80.4(3) 2_656 .
C14 Cs1 C11 C15 -35.7(3) . .
C14 Cs1 C11 C15 158.1(3) 2_656 .
C16 Cs1 C11 C15 133.9(3) . .
C16 Cs1 C11 C15 28.5(3) 2_656 .
O42 Cs1 C11 C12 -18.0(3) . .
O42 Cs1 C11 C12 36.5(3) 2_656 .
N12 Cs1 C11 C12 -132.2(3) . .
N12 Cs1 C11 C12 155.7(3) 2_656 .
C15 Cs1 C11 C12 -132.5(3) 2_656 .
C15 Cs1 C11 C12 108.4(4) . .
C11 Cs1 C11 C12 -171.2(3) 2_656 .
C14 Cs1 C11 C12 72.7(3) . .
C14 Cs1 C11 C12 -93.5(3) 2_656 .
C16 Cs1 C11 C12 -117.7(3) . .
C16 Cs1 C11 C12 136.9(3) 2_656 .
O42 Cs1 C11 B1 106.5(3) . .
O42 Cs1 C11 B1 161.0(3) 2_656 .
N12 Cs1 C11 B1 -7.7(3) . .
N12 Cs1 C11 B1 -79.8(3) 2_656 .
C15 Cs1 C11 B1 -7.9(4) 2_656 .
C15 Cs1 C11 B1 -127.1(4) . .
C11 Cs1 C11 B1 -46.7(3) 2_656 .
C14 Cs1 C11 B1 -162.8(4) . .
C14 Cs1 C11 B1 31.0(4) 2_656 .
C16 Cs1 C11 B1 6.8(3) . .
C16 Cs1 C11 B1 -98.6(3) 2_656 .
O42 Cs1 C11 Fe1 -73.4(2) . .
O42 Cs1 C11 Fe1 -18.9(2) 2_656 .
N12 Cs1 C11 Fe1 172.4(3) . .
N12 Cs1 C11 Fe1 100.4(2) 2_656 .
C15 Cs1 C11 Fe1 172.19(17) 2_656 .
C15 Cs1 C11 Fe1 53.0(3) . .
C11 Cs1 C11 Fe1 133.4(2) 2_656 .
C14 Cs1 C11 Fe1 17.3(2) . .
C14 Cs1 C11 Fe1 -148.9(2) 2_656 .
C16 Cs1 C11 Fe1 -173.0(2) . .
C16 Cs1 C11 Fe1 81.5(2) 2_656 .
C15 C11 C12 C13 0.9(5) . .
B1 C11 C12 C13 -176.8(4) . .
Fe1 C11 C12 C13 58.5(3) . .
Cs1 C11 C12 C13 -73.0(3) . .
C15 C11 C12 Fe1 -57.6(3) . .
B1 C11 C12 Fe1 124.7(4) . .
Cs1 C11 C12 Fe1 -131.51(15) . .
C15 C11 C12 Cs1 73.9(3) . .
B1 C11 C12 Cs1 -103.8(4) . .
Fe1 C11 C12 Cs1 131.51(15) . .
C14 Fe1 C12 C13 129.0(4) 2_756 .
C14 Fe1 C12 C13 -38.0(3) . .
C13 Fe1 C12 C13 85.7(6) 2_756 .
C15 Fe1 C12 C13 169.6(4) 2_756 .
C15 Fe1 C12 C13 -82.5(4) . .
C12 Fe1 C12 C13 50.8(3) 2_756 .
C11 Fe1 C12 C13 -120.4(5) . .
C11 Fe1 C12 C13 -156.2(8) 2_756 .
C14 Fe1 C12 C11 -110.6(3) 2_756 .
C14 Fe1 C12 C11 82.4(3) . .
C13 Fe1 C12 C11 -153.9(3) 2_756 .
C13 Fe1 C12 C11 120.4(5) . .
C15 Fe1 C12 C11 -70.0(4) 2_756 .
C15 Fe1 C12 C11 38.0(3) . .
C12 Fe1 C12 C11 171.2(3) 2_756 .
C11 Fe1 C12 C11 -35.8(11) 2_756 .
C14 Fe1 C12 Cs1 -170.5(3) 2_756 .
C14 Fe1 C12 Cs1 22.4(2) . .
C13 Fe1 C12 Cs1 146.1(3) 2_756 .
C13 Fe1 C12 Cs1 60.5(3) . .
C15 Fe1 C12 Cs1 -129.9(2) 2_756 .
C15 Fe1 C12 Cs1 -22.0(2) . .
C12 Fe1 C12 Cs1 111.3(2) 2_756 .
C11 Fe1 C12 Cs1 -59.9(3) . .
C11 Fe1 C12 Cs1 -95.7(9) 2_756 .
O42 Cs1 C12 C13 -85.1(3) . .
O42 Cs1 C12 C13 -31.9(3) 2_656 .
N12 Cs1 C12 C13 154.2(3) . .
N12 Cs1 C12 C13 85.5(3) 2_656 .
C15 Cs1 C12 C13 -166.4(3) 2_656 .
C15 Cs1 C12 C13 75.1(3) . .
C11 Cs1 C12 C13 157.3(10) 2_656 .
C11 Cs1 C12 C13 113.3(5) . .
C14 Cs1 C12 C13 36.4(3) . .
C14 Cs1 C12 C13 -129.7(4) 2_656 .
C16 Cs1 C12 C13 173.0(3) . .
C16 Cs1 C12 C13 69.0(3) 2_656 .
O42 Cs1 C12 C11 161.7(3) . .
O42 Cs1 C12 C11 -145.2(3) 2_656 .
N12 Cs1 C12 C11 40.9(3) . .
N12 Cs1 C12 C11 -27.8(3) 2_656 .
C15 Cs1 C12 C11 80.4(4) 2_656 .
C15 Cs1 C12 C11 -38.2(3) . .
C11 Cs1 C12 C11 44.1(14) 2_656 .
C14 Cs1 C12 C11 -76.9(3) . .
C14 Cs1 C12 C11 117.0(3) 2_656 .
C16 Cs1 C12 C11 59.8(3) . .
C16 Cs1 C12 C11 -44.3(3) 2_656 .
O42 Cs1 C12 Fe1 -140.8(3) . .
O42 Cs1 C12 Fe1 -87.7(2) 2_656 .
N12 Cs1 C12 Fe1 98.4(3) . .
N12 Cs1 C12 Fe1 29.7(3) 2_656 .
C15 Cs1 C12 Fe1 137.9(2) 2_656 .
C15 Cs1 C12 Fe1 19.30(19) . .
C11 Cs1 C12 Fe1 101.6(11) 2_656 .
C11 Cs1 C12 Fe1 57.5(3) . .
C14 Cs1 C12 Fe1 -19.4(2) . .
C14 Cs1 C12 Fe1 174.5(2) 2_656 .
C16 Cs1 C12 Fe1 117.3(3) . .
C16 Cs1 C12 Fe1 13.2(3) 2_656 .
C11 C12 C13 C14 -0.6(5) . .
Fe1 C12 C13 C14 59.5(3) . .
Cs1 C12 C13 C14 -72.2(3) . .
C11 C12 C13 Fe1 -60.2(3) . .
Cs1 C12 C13 Fe1 -131.70(19) . .
C11 C12 C13 Cs1 71.5(3) . .
Fe1 C12 C13 Cs1 131.70(19) . .
C14 Fe1 C13 C14 169.9(3) 2_756 .
C13 Fe1 C13 C14 129.4(4) 2_756 .
C15 Fe1 C13 C14 -161.0(10) 2_756 .
C15 Fe1 C13 C14 -38.5(3) . .
C12 Fe1 C13 C14 -118.7(4) . .
C12 Fe1 C13 C14 86.2(3) 2_756 .
C11 Fe1 C13 C14 -81.9(3) . .
C11 Fe1 C13 C14 51.0(5) 2_756 .
C14 Fe1 C13 C12 -71.4(4) 2_756 .
C14 Fe1 C13 C12 118.7(4) . .
C13 Fe1 C13 C12 -111.8(4) 2_756 .
C15 Fe1 C13 C12 -42.2(12) 2_756 .
C15 Fe1 C13 C12 80.2(3) . .
C12 Fe1 C13 C12 -155.0(3) 2_756 .
C11 Fe1 C13 C12 36.9(3) . .
C11 Fe1 C13 C12 169.7(4) 2_756 .
C14 Fe1 C13 Cs1 -131.6(4) 2_756 .
C14 Fe1 C13 Cs1 58.6(3) . .
C13 Fe1 C13 Cs1 -172.0(4) 2_756 .
C15 Fe1 C13 Cs1 -102.4(11) 2_756 .
C15 Fe1 C13 Cs1 20.0(2) . .
C12 Fe1 C13 Cs1 -60.2(3) . .
C12 Fe1 C13 Cs1 144.8(3) 2_756 .
C11 Fe1 C13 Cs1 -23.3(2) . .
C11 Fe1 C13 Cs1 109.6(4) 2_756 .
O42 Cs1 C13 C14 -159.4(3) . .
O42 Cs1 C13 C14 -103.2(3) 2_656 .
N12 Cs1 C13 C14 86.4(3) . .
N12 Cs1 C13 C14 5.3(3) 2_656 .
C15 Cs1 C13 C14 168.4(9) 2_656 .
C15 Cs1 C13 C14 37.3(3) . .
C11 Cs1 C13 C14 -60.8(5) 2_656 .
C11 Cs1 C13 C14 75.7(3) . .
C14 Cs1 C13 C14 -167.4(3) 2_656 .
C16 Cs1 C13 C14 104.2(3) . .
C16 Cs1 C13 C14 -2.4(3) 2_656 .
O42 Cs1 C13 C12 88.9(3) . .
O42 Cs1 C13 C12 145.1(4) 2_656 .
N12 Cs1 C13 C12 -25.3(3) . .
N12 Cs1 C13 C12 -106.4(3) 2_656 .
C15 Cs1 C13 C12 56.7(11) 2_656 .
C15 Cs1 C13 C12 -74.4(3) . .
C11 Cs1 C13 C12 -172.5(4) 2_656 .
C11 Cs1 C13 C12 -36.0(3) . .
C14 Cs1 C13 C12 -111.7(4) . .
C14 Cs1 C13 C12 80.9(4) 2_656 .
C16 Cs1 C13 C12 -7.5(4) . .
C16 Cs1 C13 C12 -114.1(3) 2_656 .
O42 Cs1 C13 Fe1 145.7(3) . .
O42 Cs1 C13 Fe1 -158.1(4) 2_656 .
N12 Cs1 C13 Fe1 31.5(3) . .
N12 Cs1 C13 Fe1 -49.6(4) 2_656 .
C15 Cs1 C13 Fe1 113.4(9) 2_656 .
C15 Cs1 C13 Fe1 -17.7(2) . .
C11 Cs1 C13 Fe1 -115.8(4) 2_656 .
C11 Cs1 C13 Fe1 20.7(2) . .
C14 Cs1 C13 Fe1 -55.0(3) . .
C14 Cs1 C13 Fe1 137.7(3) 2_656 .
C16 Cs1 C13 Fe1 49.2(4) . .
C16 Cs1 C13 Fe1 -57.4(3) 2_656 .
C12 C13 C14 C15 0.1(5) . .
Fe1 C13 C14 C15 60.2(3) . .
Cs1 C13 C14 C15 -72.4(3) . .
C12 C13 C14 Fe1 -60.1(3) . .
Cs1 C13 C14 Fe1 -132.64(16) . .
C12 C13 C14 Cs1 72.5(3) . .
Fe1 C13 C14 Cs1 132.64(16) . .
C14 Fe1 C14 C13 -38.9(3) 2_756 .
C13 Fe1 C14 C13 -70.7(5) 2_756 .
C15 Fe1 C14 C13 172.2(4) 2_756 .
C15 Fe1 C14 C13 118.1(4) . .
C12 Fe1 C14 C13 38.0(3) . .
C12 Fe1 C14 C13 -111.4(3) 2_756 .
C11 Fe1 C14 C13 81.6(3) . .
C11 Fe1 C14 C13 -154.4(3) 2_756 .
C14 Fe1 C14 C15 -157.0(3) 2_756 .
C13 Fe1 C14 C15 171.2(3) 2_756 .
C13 Fe1 C14 C15 -118.1(4) . .
C15 Fe1 C14 C15 54.1(6) 2_756 .
C12 Fe1 C14 C15 -80.1(3) . .
C12 Fe1 C14 C15 130.5(3) 2_756 .
C11 Fe1 C14 C15 -36.5(3) . .
C11 Fe1 C14 C15 87.5(3) 2_756 .
C14 Fe1 C14 Cs1 -99.9(3) 2_756 .
C13 Fe1 C14 Cs1 -131.7(3) 2_756 .
C13 Fe1 C14 Cs1 -61.0(3) . .
C15 Fe1 C14 Cs1 111.2(4) 2_756 .
C15 Fe1 C14 Cs1 57.1(3) . .
C12 Fe1 C14 Cs1 -23.0(3) . .
C12 Fe1 C14 Cs1 -172.4(3) 2_756 .
C11 Fe1 C14 Cs1 20.6(2) . .
C11 Fe1 C14 Cs1 144.6(2) 2_756 .
O42 Cs1 C14 C13 20.1(3) . .
O42 Cs1 C14 C13 69.1(3) 2_656 .
N12 Cs1 C14 C13 -96.2(3) . .
N12 Cs1 C14 C13 -175.2(3) 2_656 .
C15 Cs1 C14 C13 -174.3(4) 2_656 .
C15 Cs1 C14 C13 -110.7(5) . .
C11 Cs1 C14 C13 152.3(3) 2_656 .
C11 Cs1 C14 C13 -74.9(3) . .
C14 Cs1 C14 C13 44.2(3) 2_656 .
C16 Cs1 C14 C13 -86.1(3) . .
C16 Cs1 C14 C13 177.5(3) 2_656 .
O42 Cs1 C14 C15 130.8(3) . .
O42 Cs1 C14 C15 179.8(3) 2_656 .
N12 Cs1 C14 C15 14.5(3) . .
N12 Cs1 C14 C15 -64.4(3) 2_656 .
C15 Cs1 C14 C15 -63.6(7) 2_656 .
C11 Cs1 C14 C15 -97.0(3) 2_656 .
C11 Cs1 C14 C15 35.8(3) . .
C14 Cs1 C14 C15 154.9(3) 2_656 .
C16 Cs1 C14 C15 24.6(4) . .
C16 Cs1 C14 C15 -71.8(3) 2_656 .
O42 Cs1 C14 Fe1 76.7(3) . .
O42 Cs1 C14 Fe1 125.7(3) 2_656 .
N12 Cs1 C14 Fe1 -39.6(3) . .
N12 Cs1 C14 Fe1 -118.6(3) 2_656 .
C15 Cs1 C14 Fe1 -117.8(5) 2_656 .
C15 Cs1 C14 Fe1 -54.1(3) . .
C11 Cs1 C14 Fe1 -151.1(2) 2_656 .
C11 Cs1 C14 Fe1 -18.3(2) . .
C14 Cs1 C14 Fe1 100.8(3) 2_656 .
C16 Cs1 C14 Fe1 -29.6(4) . .
C16 Cs1 C14 Fe1 -126.0(3) 2_656 .
C12 C11 C15 C14 -0.9(4) . .
B1 C11 C15 C14 176.7(4) . .
Fe1 C11 C15 C14 -58.7(3) . .
Cs1 C11 C15 C14 74.5(3) . .
C12 C11 C15 Fe1 57.8(3) . .
B1 C11 C15 Fe1 -124.5(4) . .
Cs1 C11 C15 Fe1 133.20(16) . .
C12 C11 C15 Cs1 -75.4(3) . .
B1 C11 C15 Cs1 102.3(4) . .
Fe1 C11 C15 Cs1 -133.20(16) . .
C13 C14 C15 C11 0.5(5) . .
Fe1 C14 C15 C11 60.6(3) . .
Cs1 C14 C15 C11 -73.8(3) . .
C13 C14 C15 Fe1 -60.1(3) . .
Cs1 C14 C15 Fe1 -134.48(18) . .
C13 C14 C15 Cs1 74.4(3) . .
Fe1 C14 C15 Cs1 134.48(18) . .
C14 Fe1 C15 C11 49.4(5) 2_756 .
C14 Fe1 C15 C11 -120.8(4) . .
C13 Fe1 C15 C11 -156.1(10) 2_756 .
C13 Fe1 C15 C11 -82.4(3) . .
C15 Fe1 C15 C11 86.3(3) 2_756 .
C12 Fe1 C15 C11 -38.2(3) . .
C12 Fe1 C15 C11 169.0(3) 2_756 .
C11 Fe1 C15 C11 129.0(3) 2_756 .
C14 Fe1 C15 C14 170.1(3) 2_756 .
C13 Fe1 C15 C14 -35.3(12) 2_756 .
C13 Fe1 C15 C14 38.3(3) . .
C15 Fe1 C15 C14 -153.0(3) 2_756 .
C12 Fe1 C15 C14 82.5(3) . .
C12 Fe1 C15 C14 -70.2(4) 2_756 .
C11 Fe1 C15 C14 120.8(4) . .
C11 Fe1 C15 C14 -110.2(3) 2_756 .
C14 Fe1 C15 Cs1 110.7(4) 2_756 .
C14 Fe1 C15 Cs1 -59.4(3) . .
C13 Fe1 C15 Cs1 -94.8(10) 2_756 .
C13 Fe1 C15 Cs1 -21.1(2) . .
C15 Fe1 C15 Cs1 147.6(3) 2_756 .
C12 Fe1 C15 Cs1 23.1(2) . .
C12 Fe1 C15 Cs1 -129.7(2) 2_756 .
C11 Fe1 C15 Cs1 61.3(3) . .
C11 Fe1 C15 Cs1 -169.7(2) 2_756 .
O42 Cs1 C15 C11 59.1(3) . .
O42 Cs1 C15 C11 113.0(3) 2_656 .
N12 Cs1 C15 C11 -51.7(3) . .
N12 Cs1 C15 C11 -132.6(3) 2_656 .
C15 Cs1 C15 C11 -93.0(3) 2_656 .
C11 Cs1 C15 C11 -132.4(3) 2_656 .
C14 Cs1 C15 C11 113.2(5) . .
C14 Cs1 C15 C11 -52.5(6) 2_656 .
C16 Cs1 C15 C11 -44.8(3) . .
C16 Cs1 C15 C11 -148.3(3) 2_656 .
O42 Cs1 C15 C14 -54.1(3) . .
O42 Cs1 C15 C14 -0.2(3) 2_656 .
N12 Cs1 C15 C14 -164.8(4) . .
N12 Cs1 C15 C14 114.3(3) 2_656 .
C15 Cs1 C15 C14 153.8(3) 2_656 .
C11 Cs1 C15 C14 114.5(4) 2_656 .
C11 Cs1 C15 C14 -113.2(5) . .
C14 Cs1 C15 C14 -165.7(4) 2_656 .
C16 Cs1 C15 C14 -157.9(3) . .
C16 Cs1 C15 C14 98.5(3) 2_656 .
O42 Cs1 C15 Fe1 0.7(3) . .
O42 Cs1 C15 Fe1 54.6(2) 2_656 .
N12 Cs1 C15 Fe1 -110.0(2) . .
N12 Cs1 C15 Fe1 169.1(2) 2_656 .
C15 Cs1 C15 Fe1 -151.4(2) 2_656 .
C11 Cs1 C15 Fe1 169.29(18) 2_656 .
C11 Cs1 C15 Fe1 -58.4(3) . .
C14 Cs1 C15 Fe1 54.8(3) . .
C14 Cs1 C15 Fe1 -110.9(5) 2_656 .
C16 Cs1 C15 Fe1 -103.1(2) . .
C16 Cs1 C15 Fe1 153.3(3) 2_656 .
C11 B1 N11 C18 -87.5(5) . .
C2 B1 N11 C18 152.7(5) . .
C1 B1 N11 C18 32.2(6) . .
C11 B1 N11 N12 88.2(5) . .
C2 B1 N11 N12 -31.6(5) . .
C1 B1 N11 N12 -152.0(4) . .
C11 B1 N11 Cs1 17.4(3) . .
C2 B1 N11 Cs1 -102.4(3) . .
C1 B1 N11 Cs1 137.2(3) . .
O42 Cs1 N11 C18 26.4(3) . .
O42 Cs1 N11 C18 69.0(3) 2_656 .
N12 Cs1 N11 C18 -110.0(4) . .
N12 Cs1 N11 C18 -147.0(3) 2_656 .
C15 Cs1 N11 C18 -73.6(3) 2_656 .
C15 Cs1 N11 C18 136.3(3) . .
C11 Cs1 N11 C18 -88.5(3) 2_656 .
C11 Cs1 N11 C18 119.0(3) . .
C14 Cs1 N11 C18 122.4(3) . .
C14 Cs1 N11 C18 -49.8(3) 2_656 .
C16 Cs1 N11 C18 -69.7(3) . .
C16 Cs1 N11 C18 -169.5(3) 2_656 .
O42 Cs1 N11 N12 136.5(2) . .
O42 Cs1 N11 N12 179.1(2) 2_656 .
N12 Cs1 N11 N12 -36.9(3) 2_656 .
C15 Cs1 N11 N12 36.5(2) 2_656 .
C15 Cs1 N11 N12 -113.6(2) . .
C11 Cs1 N11 N12 21.5(3) 2_656 .
C11 Cs1 N11 N12 -131.0(3) . .
C14 Cs1 N11 N12 -127.6(3) . .
C14 Cs1 N11 N12 60.3(2) 2_656 .
C16 Cs1 N11 N12 40.4(2) . .
C16 Cs1 N11 N12 -59.5(2) 2_656 .
O42 Cs1 N11 B1 -104.0(2) . .
O42 Cs1 N11 B1 -61.4(3) 2_656 .
N12 Cs1 N11 B1 119.6(4) . .
N12 Cs1 N11 B1 82.6(2) 2_656 .
C15 Cs1 N11 B1 156.0(2) 2_656 .
C15 Cs1 N11 B1 5.9(2) . .
C11 Cs1 N11 B1 141.1(2) 2_656 .
C11 Cs1 N11 B1 -11.4(2) . .
C14 Cs1 N11 B1 -8.0(3) . .
C14 Cs1 N11 B1 179.8(2) 2_656 .
C16 Cs1 N11 B1 159.9(3) . .
C16 Cs1 N11 B1 60.1(2) 2_656 .
C18 N11 N12 C16 -0.1(5) . .
B1 N11 N12 C16 -176.6(4) . .
Cs1 N11 N12 C16 -86.3(3) . .
C18 N11 N12 Cs2 -171.6(4) . .
B1 N11 N12 Cs2 12.0(7) . .
Cs1 N11 N12 Cs2 102.2(4) . .
C18 N11 N12 Cs1 86.2(4) . .
B1 N11 N12 Cs1 -90.3(3) . .
N12 Cs2 N12 C16 89.5(3) 2_656 .
O32 Cs2 N12 C16 82.7(6) 2_656 .
O32 Cs2 N12 C16 -92.0(3) . .
O35 Cs2 N12 C16 171.6(3) 2_656 .
O35 Cs2 N12 C16 -37.5(3) . .
C16 Cs2 N12 C16 108.2(3) 2_656 .
C31 Cs2 N12 C16 7.9(6) 2_656 .
C2 Cs2 N12 C16 42.3(3) 2_656 .
Cs1 Cs2 N12 C16 89.5(3) . .
N12 Cs2 N12 N11 -99.6(5) 2_656 .
O32 Cs2 N12 N11 -106.4(6) 2_656 .
O32 Cs2 N12 N11 78.9(5) . .
O35 Cs2 N12 N11 -17.5(5) 2_656 .
O35 Cs2 N12 N11 133.4(5) . .
C16 Cs2 N12 N11 -80.9(4) 2_656 .
C16 Cs2 N12 N11 170.9(7) . .
C31 Cs2 N12 N11 178.9(5) 2_656 .
C2 Cs2 N12 N11 -146.8(4) 2_656 .
Cs1 Cs2 N12 N11 -99.6(5) . .
N12 Cs2 N12 Cs1 -0.001(1) 2_656 .
O32 Cs2 N12 Cs1 -6.8(5) 2_656 .
O32 Cs2 N12 Cs1 178.56(10) . .
O35 Cs2 N12 Cs1 82.11(14) 2_656 .
O35 Cs2 N12 Cs1 -126.93(10) . .
C16 Cs2 N12 Cs1 18.74(9) 2_656 .
C16 Cs2 N12 Cs1 -89.5(3) . .
C31 Cs2 N12 Cs1 -81.5(4) 2_656 .
C2 Cs2 N12 Cs1 -47.15(10) 2_656 .
O42 Cs1 N12 C16 55.2(3) . .
O42 Cs1 N12 C16 101.8(3) 2_656 .
N12 Cs1 N12 C16 -113.6(3) 2_656 .
C15 Cs1 N12 C16 -39.9(3) 2_656 .
C15 Cs1 N12 C16 161.8(3) . .
C11 Cs1 N12 C16 -57.2(3) 2_656 .
C11 Cs1 N12 C16 140.3(3) . .
C14 Cs1 N12 C16 155.7(3) . .
C14 Cs1 N12 C16 -18.5(3) 2_656 .
C16 Cs1 N12 C16 -134.2(3) 2_656 .
O42 Cs1 N12 N11 -48.6(2) . .
O42 Cs1 N12 N11 -2.0(4) 2_656 .
N12 Cs1 N12 N11 142.5(3) 2_656 .
C15 Cs1 N12 N11 -143.7(2) 2_656 .
C15 Cs1 N12 N11 57.9(2) . .
C11 Cs1 N12 N11 -161.1(2) 2_656 .
C11 Cs1 N12 N11 36.4(2) . .
C14 Cs1 N12 N11 51.9(2) . .
C14 Cs1 N12 N11 -122.3(2) 2_656 .
C16 Cs1 N12 N11 -103.8(4) . .
C16 Cs1 N12 N11 122.0(2) 2_656 .
O42 Cs1 N12 Cs2 168.82(7) . .
O42 Cs1 N12 Cs2 -144.5(3) 2_656 .
N12 Cs1 N12 Cs2 0.0 2_656 .
C15 Cs1 N12 Cs2 73.76(10) 2_656 .
C15 Cs1 N12 Cs2 -84.60(11) . .
C11 Cs1 N12 Cs2 56.40(10) 2_656 .
C11 Cs1 N12 Cs2 -106.10(13) . .
C14 Cs1 N12 Cs2 -90.64(13) . .
C14 Cs1 N12 Cs2 95.17(10) 2_656 .
C16 Cs1 N12 Cs2 113.6(3) . .
C16 Cs1 N12 Cs2 -20.56(9) 2_656 .
N11 N12 C16 C17 -0.1(6) . .
Cs2 N12 C16 C17 174.2(4) . .
Cs1 N12 C16 C17 -89.1(4) . .
N11 N12 C16 Cs1 89.0(3) . .
Cs2 N12 C16 Cs1 -96.72(19) . .
N11 N12 C16 Cs2 -174.2(4) . .
Cs1 N12 C16 Cs2 96.72(19) . .
O42 Cs1 C16 N12 -130.8(3) . .
O42 Cs1 C16 N12 -136.1(3) 2_656 .
N12 Cs1 C16 N12 64.1(3) 2_656 .
C15 Cs1 C16 N12 135.5(3) 2_656 .
C15 Cs1 C16 N12 -17.4(3) . .
C11 Cs1 C16 N12 123.3(3) 2_656 .
C11 Cs1 C16 N12 -34.2(3) . .
C14 Cs1 C16 N12 -27.0(3) . .
C14 Cs1 C16 N12 160.4(3) 2_656 .
C16 Cs1 C16 N12 47.6(2) 2_656 .
O42 Cs1 C16 C17 -18.8(3) . .
O42 Cs1 C16 C17 -24.1(4) 2_656 .
N12 Cs1 C16 C17 112.0(4) . .
N12 Cs1 C16 C17 176.1(3) 2_656 .
C15 Cs1 C16 C17 -112.5(3) 2_656 .
C15 Cs1 C16 C17 94.6(3) . .
C11 Cs1 C16 C17 -124.7(3) 2_656 .
C11 Cs1 C16 C17 77.8(3) . .
C14 Cs1 C16 C17 85.0(3) . .
C14 Cs1 C16 C17 -87.6(3) 2_656 .
C16 Cs1 C16 C17 159.6(3) 2_656 .
O42 Cs1 C16 Cs2 -178.37(7) . .
O42 Cs1 C16 Cs2 176.26(16) 2_656 .
N12 Cs1 C16 Cs2 -47.6(2) . .
N12 Cs1 C16 Cs2 16.44(8) 2_656 .
C15 Cs1 C16 Cs2 87.89(12) 2_656 .
C15 Cs1 C16 Cs2 -65.02(11) . .
C11 Cs1 C16 Cs2 75.68(9) 2_656 .
C11 Cs1 C16 Cs2 -81.86(10) . .
C14 Cs1 C16 Cs2 -74.63(15) . .
C14 Cs1 C16 Cs2 112.74(11) 2_656 .
C16 Cs1 C16 Cs2 0.0 2_656 .
N12 Cs2 C16 N12 -89.2(3) 2_656 .
O32 Cs2 C16 N12 -148.4(3) 2_656 .
O32 Cs2 C16 N12 85.5(3) . .
O35 Cs2 C16 N12 -11.8(4) 2_656 .
O35 Cs2 C16 N12 140.2(3) . .
C16 Cs2 C16 N12 -71.5(3) 2_656 .
C31 Cs2 C16 N12 -175.9(3) 2_656 .
C2 Cs2 C16 N12 -138.0(3) 2_656 .
Cs1 Cs2 C16 N12 -71.5(3) . .
N12 Cs2 C16 C17 -15.7(10) . .
N12 Cs2 C16 C17 -104.9(11) 2_656 .
O32 Cs2 C16 C17 -164.0(10) 2_656 .
O32 Cs2 C16 C17 69.8(11) . .
O35 Cs2 C16 C17 -27.5(12) 2_656 .
O35 Cs2 C16 C17 124.5(11) . .
C16 Cs2 C16 C17 -87.2(11) 2_656 .
C31 Cs2 C16 C17 168.5(10) 2_656 .
C2 Cs2 C16 C17 -153.7(11) 2_656 .
Cs1 Cs2 C16 C17 -87.2(11) . .
N12 Cs2 C16 Cs1 71.5(3) . .
N12 Cs2 C16 Cs1 -17.74(8) 2_656 .
O32 Cs2 C16 Cs1 -76.9(3) 2_656 .
O32 Cs2 C16 Cs1 157.03(11) . .
O35 Cs2 C16 Cs1 59.7(2) 2_656 .
O35 Cs2 C16 Cs1 -148.32(11) . .
C16 Cs2 C16 Cs1 0.0 2_656 .
C31 Cs2 C16 Cs1 -104.4(2) 2_656 .
C2 Cs2 C16 Cs1 -66.51(10) 2_656 .
N12 C16 C17 C18 0.2(6) . .
Cs1 C16 C17 C18 -71.9(4) . .
Cs2 C16 C17 C18 12.7(13) . .
N12 C16 C17 Cs1 72.1(4) . .
Cs2 C16 C17 Cs1 84.6(10) . .
O42 Cs1 C17 C16 161.4(3) . .
O42 Cs1 C17 C16 165.5(3) 2_656 .
N12 Cs1 C17 C16 -38.1(3) . .
N12 Cs1 C17 C16 -4.1(3) 2_656 .
C15 Cs1 C17 C16 60.6(3) 2_656 .
C15 Cs1 C17 C16 -87.1(3) . .
C11 Cs1 C17 C16 55.6(3) 2_656 .
C11 Cs1 C17 C16 -97.1(3) . .
C14 Cs1 C17 C16 -104.0(3) . .
C14 Cs1 C17 C16 85.2(3) 2_656 .
C16 Cs1 C17 C16 -23.7(4) 2_656 .
O42 Cs1 C17 C18 -87.7(3) . .
O42 Cs1 C17 C18 -83.6(3) 2_656 .
N12 Cs1 C17 C18 72.7(3) . .
N12 Cs1 C17 C18 106.7(3) 2_656 .
C15 Cs1 C17 C18 171.5(4) 2_656 .
C15 Cs1 C17 C18 23.8(3) . .
C11 Cs1 C17 C18 166.5(3) 2_656 .
C11 Cs1 C17 C18 13.8(3) . .
C14 Cs1 C17 C18 6.9(4) . .
C14 Cs1 C17 C18 -163.9(4) 2_656 .
C16 Cs1 C17 C18 110.9(5) . .
C16 Cs1 C17 C18 87.2(3) 2_656 .
N12 N11 C18 C17 0.3(6) . .
B1 N11 C18 C17 176.5(4) . .
Cs1 N11 C18 C17 68.0(4) . .
C16 C17 C18 N11 -0.3(6) . .
Cs1 C17 C18 N11 -59.8(4) . .
N12 Cs2 O32 C31 -118.3(5) . .
N12 Cs2 O32 C31 -111.5(6) 2_656 .
O32 Cs2 O32 C31 62.9(4) 2_656 .
O35 Cs2 O32 C31 7.4(5) 2_656 .
O35 Cs2 O32 C31 150.7(5) . .
C16 Cs2 O32 C31 -58.5(6) 2_656 .
C16 Cs2 O32 C31 -137.2(5) . .
C31 Cs2 O32 C31 80.0(5) 2_656 .
C2 Cs2 O32 C31 147.8(4) 2_656 .
Cs1 Cs2 O32 C31 -117.1(4) . .
N12 Cs2 O32 C33 102.2(5) . .
N12 Cs2 O32 C33 109.0(7) 2_656 .
O32 Cs2 O32 C33 -76.6(5) 2_656 .
O35 Cs2 O32 C33 -132.1(5) 2_656 .
O35 Cs2 O32 C33 11.3(5) . .
C16 Cs2 O32 C33 162.1(5) 2_656 .
C16 Cs2 O32 C33 83.4(5) . .
C31 Cs2 O32 C33 -59.5(5) 2_656 .
C2 Cs2 O32 C33 8.3(6) 2_656 .
Cs1 Cs2 O32 C33 103.4(5) . .
C31 O32 C33 C34 179.0(7) . .
Cs2 O32 C33 C34 -41.5(8) . .
O32 C33 C34 O35 63.9(9) . .
C33 C34 O35 C36 175.0(5) . .
C33 C34 O35 Cs2 -52.6(7) . .
N12 Cs2 O35 C34 -61.3(4) . .
N12 Cs2 O35 C34 -143.4(4) 2_656 .
O32 Cs2 O35 C34 129.3(4) 2_656 .
O32 Cs2 O35 C34 21.6(4) . .
O35 Cs2 O35 C34 83.0(4) 2_656 .
C16 Cs2 O35 C34 -138.7(4) 2_656 .
C16 Cs2 O35 C34 -73.2(4) . .
C31 Cs2 O35 C34 131.8(4) 2_656 .
C2 Cs2 O35 C34 -160.5(4) 2_656 .
Cs1 Cs2 O35 C34 -97.0(4) . .
N12 Cs2 O35 C36 69.9(4) . .
N12 Cs2 O35 C36 -12.2(4) 2_656 .
O32 Cs2 O35 C36 -99.5(4) 2_656 .
O32 Cs2 O35 C36 152.8(4) . .
O35 Cs2 O35 C36 -145.8(4) 2_656 .
C16 Cs2 O35 C36 -7.5(5) 2_656 .
C16 Cs2 O35 C36 58.0(4) . .
C31 Cs2 O35 C36 -97.0(4) 2_656 .
C2 Cs2 O35 C36 -29.3(4) 2_656 .
Cs1 Cs2 O35 C36 34.2(4) . .
O42 Cs1 O42 C43 -17.7(2) 2_656 .
N12 Cs1 O42 C43 146.5(3) . .
N12 Cs1 O42 C43 -72.5(4) 2_656 .
C15 Cs1 O42 C43 -129.0(3) 2_656 .
C15 Cs1 O42 C43 66.1(3) . .
C11 Cs1 O42 C43 -106.4(3) 2_656 .
C11 Cs1 O42 C43 86.5(3) . .
C14 Cs1 O42 C43 47.0(3) . .
C14 Cs1 O42 C43 -129.1(3) 2_656 .
C16 Cs1 O42 C43 165.2(3) . .
C16 Cs1 O42 C43 -11.1(4) 2_656 .
O42 Cs1 O42 C41 -146.9(4) 2_656 .
N12 Cs1 O42 C41 17.2(3) . .
N12 Cs1 O42 C41 158.2(3) 2_656 .
C15 Cs1 O42 C41 101.7(3) 2_656 .
C15 Cs1 O42 C41 -63.1(3) . .
C11 Cs1 O42 C41 124.4(3) 2_656 .
C11 Cs1 O42 C41 -42.8(3) . .
C14 Cs1 O42 C41 -82.2(3) . .
C14 Cs1 O42 C41 101.7(3) 2_656 .
C16 Cs1 O42 C41 35.9(3) . .
C16 Cs1 O42 C41 -140.4(3) 2_656 .
C41 O42 C43 C43 178.9(5) . 2_656
Cs1 O42 C43 C43 50.3(5) . 2_656
